data_7045299
loop_
_publ_author_name
'Ben Kiran, Ahmad'
'Mocanu, Teodora'
'P\"ollnitz, Alp\'ar'
'Shova, Sergiu'
'Andruh, Marius'
'Silvestru, Cristian'

_publ_section_title
;
 Triphenylbismuth(v) di[(iso)nicotinates] - transmetallation agents or
 divergent organometalloligands? First organobismuth(v)-based silver(i)
 coordination polymers.
;
_journal_issue 8
_journal_name_full 'Dalton transactions (Cambridge, England : 2003)'
_journal_page_first 2531
_journal_page_last 2542
_journal_paper_doi 10.1039/c7dt04516f
_journal_volume 47
_journal_year 2018
_chemical_formula_moiety 'C30 H23 Bi N2 O4'
_chemical_formula_sum 'C30 H23 Bi N2 O4'
_chemical_formula_weight 684.48
_space_group_crystal_system triclinic
_space_group_IT_number 2
_space_group_name_Hall '-P 1'
_space_group_name_H-M_alt 'P -1'
_symmetry_space_group_name_Hall '-P 1'
_symmetry_space_group_name_H-M 'P -1'
_atom_sites_solution_hydrogens geom
_audit_creation_method SHELXL-2014/7
_audit_update_record
;
2017-11-14 deposited with the CCDC.
2018-01-15 downloaded from the CCDC.
;
_cell_angle_alpha 95.401(2)
_cell_angle_beta 93.536(2)
_cell_angle_gamma 101.254(2)
_cell_formula_units_Z 2
_cell_length_a 9.0030(12)
_cell_length_b 11.5252(15)
_cell_length_c 12.9642(17)
_cell_measurement_reflns_used 3709
_cell_measurement_temperature 294(2)
_cell_measurement_theta_max 21.24
_cell_measurement_theta_min 2.53
_cell_volume 1309.0(3)
_computing_cell_refinement 'Bruker SMART'
_computing_data_collection 'Bruker SMART'
_computing_data_reduction 'Bruker SAINT'
_computing_molecular_graphics
;Brandenburg, K. [or Brandenburg, K. & Putz, H., or Brandenburg, K. & Berndt,
 M.] (1999). DIAMOND. Crystal Impact GbR, Bonn, Germany.
;
_computing_publication_material
; Allen, F. H., Johnson, O., Shields, G. P., Smith, B. R. & Towler, M. (2004).
 J. Appl. Cryst. 37, 335-338.
;
_computing_structure_refinement 'SHELXL-2014/7 (Sheldrick, 2014)'
_computing_structure_solution 'Bruker SHELXTL'
_diffrn_ambient_temperature 294(2)
_diffrn_measured_fraction_theta_full 0.987
_diffrn_measured_fraction_theta_max 0.987
_diffrn_measurement_device_type 'CCD area detector'
_diffrn_measurement_method 'phi and omega scans'
_diffrn_radiation_monochromator graphite
_diffrn_radiation_source 'sealed tube'
_diffrn_radiation_type MoK\a
_diffrn_radiation_wavelength 0.71073
_diffrn_reflns_av_R_equivalents 0.0516
_diffrn_reflns_av_unetI/netI 0.0631
_diffrn_reflns_Laue_measured_fraction_full 0.987
_diffrn_reflns_Laue_measured_fraction_max 0.987
_diffrn_reflns_limit_h_max 10
_diffrn_reflns_limit_h_min -10
_diffrn_reflns_limit_k_max 13
_diffrn_reflns_limit_k_min -13
_diffrn_reflns_limit_l_max 15
_diffrn_reflns_limit_l_min -15
_diffrn_reflns_number 12304
_diffrn_reflns_point_group_measured_fraction_full 0.987
_diffrn_reflns_point_group_measured_fraction_max 0.987
_diffrn_reflns_theta_full 24.994
_diffrn_reflns_theta_max 24.994
_diffrn_reflns_theta_min 1.583
_exptl_absorpt_coefficient_mu 6.773
_exptl_absorpt_correction_T_max 1
_exptl_absorpt_correction_T_min 0.173
_exptl_absorpt_correction_type multi-scan
_exptl_absorpt_process_details
; SADABS - V2.03 (Bruker 2001)was used for 
absorption  correction. 
;
_exptl_crystal_colour colourless
_exptl_crystal_density_diffrn 1.737
_exptl_crystal_description block
_exptl_crystal_F_000 664
_exptl_crystal_size_max 0.400
_exptl_crystal_size_mid 0.390
_exptl_crystal_size_min 0.330
_refine_diff_density_max 0.922
_refine_diff_density_min -0.949
_refine_diff_density_rms 0.108
_refine_ls_extinction_method none
_refine_ls_goodness_of_fit_ref 0.973
_refine_ls_hydrogen_treatment constr
_refine_ls_matrix_type full
_refine_ls_number_parameters 334
_refine_ls_number_reflns 4564
_refine_ls_number_restraints 24
_refine_ls_restrained_S_all 0.970
_refine_ls_R_factor_all 0.0408
_refine_ls_R_factor_gt 0.0318
_refine_ls_shift/su_max 0.001
_refine_ls_shift/su_mean 0.000
_refine_ls_structure_factor_coef Fsqd
_refine_ls_weighting_details 'w=1/[\s^2^(Fo^2^)+(0.0128P)^2^] where P=(Fo^2^+2Fc^2^)/3'
_refine_ls_weighting_scheme calc
_refine_ls_wR_factor_gt 0.0572
_refine_ls_wR_factor_ref 0.0597
_reflns_Friedel_coverage 0.000
_reflns_number_gt 3896
_reflns_number_total 4564
_reflns_threshold_expression 'I > 2\s(I)'
_cod_data_source_file c7dt04516f2.cif
_cod_data_source_block 229ale
_cod_depositor_comments 'Adding full bibliography for 7045295--7045303.cif.'
_cod_database_code 7045299
_shelx_shelxl_version_number 2014/7
_shelx_space_group_comment
;
The symmetry employed for this shelxl refinement is uniquely defined
by the following loop, which should always be used as a source of
symmetry information in preference to the above space-group names.
They are only intended as comments.
;
_shelx_estimated_absorpt_t_min 0.173
_shelx_estimated_absorpt_t_max 0.213

loop_
_space_group_symop_operation_xyz
'x, y, z'
'-x, -y, -z'

loop_
_atom_site_label
_atom_site_type_symbol
_atom_site_fract_x
_atom_site_fract_y
_atom_site_fract_z
_atom_site_U_iso_or_equiv
_atom_site_adp_type
_atom_site_occupancy
_atom_site_site_symmetry_order
_atom_site_calc_flag
_atom_site_refinement_flags_posn
_atom_site_refinement_flags_adp
Bi1 Bi 0.59779(2) 0.35302(2) 0.71340(2) 0.03993(8) Uani 1 1 d . .
C1 C 0.4659(6) 0.2112(5) 0.8755(4) 0.0422(13) Uani 1 1 d . .
O1 O 0.4651(4) 0.1867(3) 0.7762(2) 0.0504(9) Uani 1 1 d . .
O2 O 0.5281(4) 0.3092(3) 0.9203(3) 0.0499(9) Uani 1 1 d . .
C2 C 0.3835(6) 0.1158(5) 0.9328(4) 0.0392(12) Uani 1 1 d . .
C3 C 0.3590(7) 0.1414(5) 1.0359(4) 0.0608(17) Uani 1 1 d . .
H3 H 0.3965 0.2184 1.0670 0.073 Uiso 1 1 calc R U
O3 O 0.7336(4) 0.5029(3) 0.6310(3) 0.0530(10) Uani 1 1 d . .
O4 O 0.7621(4) 0.5828(3) 0.7948(3) 0.0554(10) Uani 1 1 d . .
C4 C 0.2356(8) -0.0457(7) 1.0481(5) 0.076(2) Uani 1 1 d . U
H4 H 0.1857 -0.1022 1.0876 0.091 Uiso 1 1 calc R U
C5 C 0.2525(7) -0.0816(5) 0.9459(5) 0.0696(18) Uani 1 1 d . .
H5 H 0.2140 -0.1592 0.9166 0.084 Uiso 1 1 calc R U
C6 C 0.3287(7) 0.0025(5) 0.8892(5) 0.0586(16) Uani 1 1 d . .
H6 H 0.3429 -0.0184 0.8200 0.070 Uiso 1 1 calc R U
C7 C 0.7873(6) 0.5890(5) 0.7030(4) 0.0456(13) Uani 1 1 d . .
C8 C 0.8796(6) 0.6993(5) 0.6698(4) 0.0441(13) Uani 1 1 d . .
C9 C 0.9333(7) 0.7029(6) 0.5725(5) 0.0641(17) Uani 1 1 d . U
H9 H 0.9122 0.6336 0.5268 0.077 Uiso 1 1 calc R U
C10 C 1.0456(9) 0.8973(7) 0.6083(7) 0.098(3) Uani 1 1 d . .
H10 H 1.1022 0.9664 0.5874 0.117 Uiso 1 1 calc R U
C11 C 1.0008(8) 0.9010(6) 0.7047(6) 0.084(2) Uani 1 1 d . U
H11 H 1.0269 0.9712 0.7493 0.101 Uiso 1 1 calc R U
C12 C 0.9176(7) 0.8024(5) 0.7370(5) 0.0621(16) Uani 1 1 d . U
H12 H 0.8862 0.8041 0.8041 0.075 Uiso 1 1 calc R U
C13 C 0.4212(5) 0.4553(4) 0.7470(4) 0.0369(12) Uani 1 1 d . .
C14 C 0.3051(7) 0.4443(5) 0.6690(4) 0.0543(15) Uani 1 1 d . .
H14 H 0.3051 0.3970 0.6068 0.065 Uiso 1 1 calc R U
C15 C 0.1895(7) 0.5053(5) 0.6859(4) 0.0599(16) Uani 1 1 d . .
H15 H 0.1106 0.4993 0.6347 0.072 Uiso 1 1 calc R U
C16 C 0.1908(6) 0.5743(5) 0.7776(4) 0.0559(15) Uani 1 1 d . .
H16 H 0.1122 0.6145 0.7889 0.067 Uiso 1 1 calc R U
C17 C 0.3078(6) 0.5847(5) 0.8534(4) 0.0499(14) Uani 1 1 d . .
H17 H 0.3081 0.6333 0.9149 0.060 Uiso 1 1 calc R U
C18 C 0.4240(6) 0.5248(5) 0.8402(4) 0.0460(13) Uani 1 1 d . .
H18 H 0.5019 0.5309 0.8921 0.055 Uiso 1 1 calc R U
C19 C 0.8125(6) 0.3200(5) 0.7822(4) 0.0451(13) Uani 1 1 d . .
C20 C 0.8910(8) 0.2537(5) 0.7193(5) 0.0698(19) Uani 1 1 d . .
H20 H 0.8529 0.2232 0.6518 0.084 Uiso 1 1 calc R U
C21 C 1.0289(9) 0.2344(7) 0.7610(8) 0.095(3) Uani 1 1 d . .
H21 H 1.0853 0.1916 0.7201 0.113 Uiso 1 1 calc R U
C22 C 1.0839(9) 0.2774(8) 0.8615(9) 0.107(3) Uani 1 1 d . .
H22 H 1.1758 0.2624 0.8881 0.129 Uiso 1 1 calc R U
C23 C 1.0034(8) 0.3424(6) 0.9229(6) 0.080(2) Uani 1 1 d . .
H23 H 1.0403 0.3711 0.9910 0.096 Uiso 1 1 calc R U
C24 C 0.8671(6) 0.3650(5) 0.8826(5) 0.0557(15) Uani 1 1 d . .
H24 H 0.8128 0.4101 0.9230 0.067 Uiso 1 1 calc R U
C25 C 0.5300(6) 0.2518(5) 0.5576(4) 0.0476(14) Uani 1 1 d . .
C26 C 0.4221(8) 0.1527(6) 0.5468(5) 0.091(3) Uani 1 1 d . .
H26 H 0.3781 0.1239 0.6049 0.110 Uiso 1 1 calc R U
C27 C 0.3765(9) 0.0931(7) 0.4490(5) 0.102(3) Uani 1 1 d . .
H27 H 0.3013 0.0243 0.4423 0.122 Uiso 1 1 calc R U
C28 C 0.4366(8) 0.1310(6) 0.3646(5) 0.074(2) Uani 1 1 d . .
H28 H 0.4050 0.0897 0.2993 0.089 Uiso 1 1 calc R U
C29 C 0.5436(11) 0.2298(8) 0.3758(5) 0.129(4) Uani 1 1 d . .
H29 H 0.5877 0.2570 0.3173 0.155 Uiso 1 1 calc R U
C30 C 0.5913(10) 0.2933(7) 0.4722(5) 0.116(3) Uani 1 1 d . .
H30 H 0.6644 0.3633 0.4781 0.140 Uiso 1 1 calc R U
N1 N 0.2850(7) 0.0625(5) 1.0936(4) 0.0766(17) Uani 1 1 d . .
N2 N 1.0135(7) 0.8006(6) 0.5411(4) 0.0905(19) Uani 1 1 d . .

loop_
_atom_site_aniso_label
_atom_site_aniso_U_11
_atom_site_aniso_U_22
_atom_site_aniso_U_33
_atom_site_aniso_U_23
_atom_site_aniso_U_13
_atom_site_aniso_U_12
Bi1 0.04403(13) 0.03659(13) 0.03659(12) 0.00219(8) 0.00431(8) 0.00238(9)
C1 0.037(3) 0.046(4) 0.046(3) 0.008(3) 0.003(3) 0.010(3)
O1 0.063(2) 0.049(2) 0.035(2) 0.0061(17) 0.0089(18) -0.0014(19)
O2 0.052(2) 0.043(2) 0.049(2) 0.0048(18) 0.0008(18) -0.0027(19)
C2 0.036(3) 0.037(3) 0.044(3) 0.009(2) 0.005(2) 0.002(2)
C3 0.076(4) 0.052(4) 0.051(4) 0.007(3) 0.013(3) 0.001(3)
O3 0.064(3) 0.038(2) 0.051(2) 0.0020(18) 0.0027(19) -0.0028(19)
O4 0.058(3) 0.055(3) 0.053(2) 0.0121(19) 0.013(2) 0.006(2)
C4 0.081(5) 0.071(5) 0.078(5) 0.036(4) 0.023(4) 0.004(4)
C5 0.087(5) 0.037(4) 0.080(5) 0.012(3) 0.008(4) 0.000(3)
C6 0.068(4) 0.048(4) 0.059(4) 0.011(3) 0.010(3) 0.006(3)
C7 0.041(3) 0.041(4) 0.056(4) 0.008(3) 0.004(3) 0.011(3)
C8 0.044(3) 0.035(3) 0.051(3) 0.008(3) 0.001(3) 0.002(3)
C9 0.073(5) 0.059(4) 0.053(4) 0.003(3) -0.004(3) 0.001(4)
C10 0.111(7) 0.065(6) 0.102(6) 0.030(5) 0.002(5) -0.029(5)
C11 0.105(6) 0.038(4) 0.099(6) 0.006(4) 0.007(5) -0.010(4)
C12 0.070(4) 0.049(4) 0.065(4) 0.008(3) 0.005(3) 0.005(3)
C13 0.041(3) 0.030(3) 0.039(3) 0.004(2) 0.004(2) 0.005(2)
C14 0.062(4) 0.047(4) 0.051(3) -0.004(3) -0.005(3) 0.010(3)
C15 0.053(4) 0.064(4) 0.060(4) -0.005(3) -0.014(3) 0.017(3)
C16 0.052(4) 0.056(4) 0.061(4) 0.004(3) 0.004(3) 0.015(3)
C17 0.059(4) 0.051(4) 0.040(3) -0.002(3) 0.006(3) 0.015(3)
C18 0.048(3) 0.045(4) 0.042(3) 0.007(3) -0.002(3) 0.005(3)
C19 0.040(3) 0.033(3) 0.061(4) 0.012(3) 0.006(3) 0.002(3)
C20 0.066(5) 0.059(4) 0.092(5) 0.017(4) 0.035(4) 0.016(4)
C21 0.067(6) 0.061(5) 0.169(9) 0.036(6) 0.042(6) 0.024(4)
C22 0.050(5) 0.078(7) 0.210(11) 0.082(7) 0.013(6) 0.018(5)
C23 0.053(5) 0.073(5) 0.113(6) 0.049(4) -0.016(4) 0.000(4)
C24 0.044(4) 0.048(4) 0.074(4) 0.018(3) 0.003(3) 0.003(3)
C25 0.057(4) 0.052(4) 0.032(3) 0.004(3) 0.005(3) 0.007(3)
C26 0.106(6) 0.095(6) 0.047(4) -0.003(4) 0.010(4) -0.041(5)
C27 0.115(7) 0.096(6) 0.059(5) -0.021(4) 0.006(4) -0.051(5)
C28 0.087(5) 0.082(5) 0.043(4) -0.005(3) -0.004(4) 0.001(4)
C29 0.192(10) 0.125(8) 0.038(4) 0.002(4) 0.031(5) -0.051(7)
C30 0.183(9) 0.089(6) 0.043(4) 0.009(4) 0.022(5) -0.061(6)
N1 0.096(5) 0.064(4) 0.067(4) 0.015(3) 0.030(3) -0.002(3)
N2 0.097(5) 0.095(5) 0.067(4) 0.020(4) 0.012(3) -0.021(4)

loop_
_atom_type_symbol
_atom_type_description
_atom_type_scat_dispersion_real
_atom_type_scat_dispersion_imag
_atom_type_scat_source
C C 0.0033 0.0016 'International Tables Vol C Tables 4.2.6.8 and 6.1.1.4'
H H 0.0000 0.0000 'International Tables Vol C Tables 4.2.6.8 and 6.1.1.4'
N N 0.0061 0.0033 'International Tables Vol C Tables 4.2.6.8 and 6.1.1.4'
O O 0.0106 0.0060 'International Tables Vol C Tables 4.2.6.8 and 6.1.1.4'
Bi Bi -4.1077 10.2566 'International Tables Vol C Tables 4.2.6.8 and 6.1.1.4'

loop_
_geom_angle_atom_site_label_1
_geom_angle_atom_site_label_2
_geom_angle_atom_site_label_3
_geom_angle
C19 Bi1 C13 140.93(19)
C19 Bi1 C25 112.2(2)
C13 Bi1 C25 106.86(19)
C19 Bi1 O1 90.67(16)
C13 Bi1 O1 92.56(15)
C25 Bi1 O1 85.23(17)
C19 Bi1 O3 89.22(16)
C13 Bi1 O3 92.36(15)
C25 Bi1 O3 87.70(17)
O1 Bi1 O3 172.32(11)
O2 C1 O1 121.9(5)
O2 C1 C2 121.6(5)
O1 C1 C2 116.4(5)
C1 O1 Bi1 107.1(3)
C6 C2 C3 116.9(5)
C6 C2 C1 123.5(5)
C3 C2 C1 119.6(5)
N1 C3 C2 124.2(6)
N1 C3 H3 117.9
C2 C3 H3 117.9
C7 O3 Bi1 105.9(3)
N1 C4 C5 124.5(6)
N1 C4 H4 117.8
C5 C4 H4 117.8
C6 C5 C4 117.1(6)
C6 C5 H5 121.5
C4 C5 H5 121.5
C2 C6 C5 120.8(5)
C2 C6 H6 119.6
C5 C6 H6 119.6
O4 C7 O3 122.4(5)
O4 C7 C8 120.7(5)
O3 C7 C8 116.9(5)
C12 C8 C9 116.9(5)
C12 C8 C7 120.7(5)
C9 C8 C7 122.4(5)
N2 C9 C8 123.2(6)
N2 C9 H9 118.4
C8 C9 H9 118.4
N2 C10 C11 123.3(7)
N2 C10 H10 118.3
C11 C10 H10 118.3
C10 C11 C12 119.7(7)
C10 C11 H11 120.1
C12 C11 H11 120.1
C11 C12 C8 119.4(6)
C11 C12 H12 120.3
C8 C12 H12 120.3
C18 C13 C14 122.0(5)
C18 C13 Bi1 122.4(4)
C14 C13 Bi1 115.6(4)
C15 C14 C13 118.4(5)
C15 C14 H14 120.8
C13 C14 H14 120.8
C16 C15 C14 120.2(5)
C16 C15 H15 119.9
C14 C15 H15 119.9
C15 C16 C17 120.3(5)
C15 C16 H16 119.9
C17 C16 H16 119.9
C18 C17 C16 121.4(5)
C18 C17 H17 119.3
C16 C17 H17 119.3
C17 C18 C13 117.7(5)
C17 C18 H18 121.2
C13 C18 H18 121.2
C24 C19 C20 121.9(6)
C24 C19 Bi1 121.4(4)
C20 C19 Bi1 116.7(5)
C19 C20 C21 117.3(7)
C19 C20 H20 121.3
C21 C20 H20 121.3
C22 C21 C20 121.4(8)
C22 C21 H21 119.3
C20 C21 H21 119.3
C21 C22 C23 120.2(8)
C21 C22 H22 119.9
C23 C22 H22 119.9
C22 C23 C24 119.5(7)
C22 C23 H23 120.2
C24 C23 H23 120.2
C19 C24 C23 119.6(6)
C19 C24 H24 120.2
C23 C24 H24 120.2
C26 C25 C30 119.4(6)
C26 C25 Bi1 120.1(4)
C30 C25 Bi1 120.4(5)
C25 C26 C27 119.6(6)
C25 C26 H26 120.2
C27 C26 H26 120.2
C28 C27 C26 122.0(7)
C28 C27 H27 119.0
C26 C27 H27 119.0
C27 C28 C29 118.1(6)
C27 C28 H28 121.0
C29 C28 H28 121.0
C28 C29 C30 121.9(7)
C28 C29 H29 119.1
C30 C29 H29 119.1
C25 C30 C29 119.0(7)
C25 C30 H30 120.5
C29 C30 H30 120.5
C4 N1 C3 116.6(5)
C10 N2 C9 117.4(6)

loop_
_geom_bond_atom_site_label_1
_geom_bond_atom_site_label_2
_geom_bond_distance
Bi1 C19 2.194(5)
Bi1 C13 2.197(5)
Bi1 C25 2.222(5)
Bi1 O1 2.299(3)
Bi1 O3 2.303(3)
C1 O2 1.231(6)
C1 O1 1.291(5)
C1 C2 1.489(7)
C2 C6 1.358(7)
C2 C3 1.381(7)
C3 N1 1.335(7)
C3 H3 0.9300
O3 C7 1.294(6)
O4 C7 1.231(6)
C4 N1 1.309(8)
C4 C5 1.378(8)
C4 H4 0.9300
C5 C6 1.374(8)
C5 H5 0.9300
C6 H6 0.9300
C7 C8 1.492(7)
C8 C12 1.378(7)
C8 C9 1.379(7)
C9 N2 1.326(8)
C9 H9 0.9300
C10 N2 1.321(9)
C10 C11 1.336(9)
C10 H10 0.9300
C11 C12 1.351(8)
C11 H11 0.9300
C12 H12 0.9300
C13 C18 1.381(6)
C13 C14 1.388(7)
C14 C15 1.382(7)
C14 H14 0.9300
C15 C16 1.365(7)
C15 H15 0.9300
C16 C17 1.375(7)
C16 H16 0.9300
C17 C18 1.371(7)
C17 H17 0.9300
C18 H18 0.9300
C19 C24 1.378(7)
C19 C20 1.383(7)
C20 C21 1.389(10)
C20 H20 0.9300
C21 C22 1.375(11)
C21 H21 0.9300
C22 C23 1.375(10)
C22 H22 0.9300
C23 C24 1.384(8)
C23 H23 0.9300
C24 H24 0.9300
C25 C26 1.338(8)
C25 C30 1.353(7)
C26 C27 1.382(8)
C26 H26 0.9300
C27 C28 1.324(8)
C27 H27 0.9300
C28 C29 1.330(9)
C28 H28 0.9300
C29 C30 1.386(9)
C29 H29 0.9300
C30 H30 0.9300

loop_
_geom_torsion_atom_site_label_1
_geom_torsion_atom_site_label_2
_geom_torsion_atom_site_label_3
_geom_torsion_atom_site_label_4
_geom_torsion
O2 C1 O1 Bi1 0.8(6)
C2 C1 O1 Bi1 179.1(3)
O2 C1 C2 C6 -172.0(5)
O1 C1 C2 C6 9.6(8)
O2 C1 C2 C3 8.4(8)
O1 C1 C2 C3 -169.9(5)
C6 C2 C3 N1 -0.4(9)
C1 C2 C3 N1 179.2(6)
N1 C4 C5 C6 1.1(11)
C3 C2 C6 C5 0.1(9)
C1 C2 C6 C5 -179.5(5)
C4 C5 C6 C2 -0.4(10)
Bi1 O3 C7 O4 -0.7(6)
Bi1 O3 C7 C8 -179.3(4)
O4 C7 C8 C12 -10.6(8)
O3 C7 C8 C12 168.0(5)
O4 C7 C8 C9 168.1(5)
O3 C7 C8 C9 -13.3(8)
C12 C8 C9 N2 -2.3(9)
C7 C8 C9 N2 178.9(6)
N2 C10 C11 C12 -0.5(13)
C10 C11 C12 C8 -0.2(11)
C9 C8 C12 C11 1.5(9)
C7 C8 C12 C11 -179.8(6)
C18 C13 C14 C15 0.1(8)
Bi1 C13 C14 C15 179.2(4)
C13 C14 C15 C16 -0.1(9)
C14 C15 C16 C17 0.7(9)
C15 C16 C17 C18 -1.3(9)
C16 C17 C18 C13 1.2(8)
C14 C13 C18 C17 -0.6(8)
Bi1 C13 C18 C17 -179.7(4)
C24 C19 C20 C21 -0.5(9)
Bi1 C19 C20 C21 178.5(5)
C19 C20 C21 C22 1.4(11)
C20 C21 C22 C23 -1.0(13)
C21 C22 C23 C24 -0.4(11)
C20 C19 C24 C23 -0.8(9)
Bi1 C19 C24 C23 -179.7(4)
C22 C23 C24 C19 1.2(9)
C30 C25 C26 C27 0.9(12)
Bi1 C25 C26 C27 177.4(6)
C25 C26 C27 C28 0.1(13)
C26 C27 C28 C29 -0.3(14)
C27 C28 C29 C30 -0.7(15)
C26 C25 C30 C29 -1.8(13)
Bi1 C25 C30 C29 -178.2(7)
C28 C29 C30 C25 1.7(16)
C5 C4 N1 C3 -1.4(11)
C2 C3 N1 C4 1.0(10)
C11 C10 N2 C9 -0.3(13)
C8 C9 N2 C10 1.7(11)
